data_7207278
loop_
_publ_author_name
'Katsenis, Athanassios D.'
'Inglis, Ross'
'Prescimone, Alessandro'
'Brechin, Euan K.'
'Papaefstathiou, Giannis S.'

_publ_section_title
;
 Two-dimensional frameworks built from Single-Molecule Magnets
;
_journal_issue 4
_journal_name_full CrystEngComm
_journal_page_first 1216
_journal_paper_doi 10.1039/c2ce06536c
_journal_volume 14
_journal_year 2012
_chemical_compound_source 'TKI173A sample'
_chemical_formula_moiety 'C83.70 H100.80 Mn9 N9 O42.20'
_chemical_formula_sum 'C83.7 H100.8 Mn9 N9 O42.2'
_chemical_formula_weight 2402.52
_space_group_IT_number 2
_symmetry_cell_setting triclinic
_symmetry_space_group_name_Hall '-P 1'
_symmetry_space_group_name_H-M 'P -1'
_atom_sites_solution_hydrogens geom
_atom_sites_solution_primary direct
_audit_creation_date 11-10-28
_audit_creation_method CRYSTALS_ver_14.23
_cell_angle_alpha 101.659(2)
_cell_angle_beta 101.396(2)
_cell_angle_gamma 96.649(2)
_cell_formula_units_Z 2
_cell_length_a 14.7534(4)
_cell_length_b 16.3686(4)
_cell_length_c 22.2983(6)
_cell_measurement_reflns_used 15226
_cell_measurement_temperature 100
_cell_measurement_theta_max 73.1065
_cell_measurement_theta_min 2.0757
_cell_volume 5101.3(2)
_computing_cell_refinement
;
CrysAlisPro, Oxford Diffraction Ltd.,
Version 1.171.33.55 (release 05-01-2010 CrysAlis171 .NET)
(compiled Jan 5 2010,16:28:46)
;
_computing_data_collection
;
CrysAlisPro, Oxford Diffraction Ltd.,
Version 1.171.33.55 (release 05-01-2010 CrysAlis171 .NET)
(compiled Jan 5 2010,16:28:46)
;
_computing_data_reduction
;
CrysAlisPro, Oxford Diffraction Ltd.,
Version 1.171.33.55 (release 05-01-2010 CrysAlis171 .NET)
(compiled Jan 5 2010,16:28:46)
;
_computing_molecular_graphics 'CAMERON (Watkin et al., 1996)'
_computing_publication_material 'CRYSTALS (Betteridge et al., 2003)'
_computing_structure_refinement 'CRYSTALS (Betteridge et al., 2003)'
_computing_structure_solution 'SIR92 (Altomare et al., 1994)'
_diffrn_ambient_temperature 100
_diffrn_measured_fraction_theta_full 0.995
_diffrn_measured_fraction_theta_max 0.964
_diffrn_measurement_device Serial
_diffrn_measurement_device_type 'SuperNova, Dual, Cu at zero, Atlas'
_diffrn_measurement_method '\w scans'
_diffrn_radiation_monochromator mirror
_diffrn_radiation_source 'SuperNova (Cu) X-ray Source'
_diffrn_radiation_type 'Cu K\a'
_diffrn_radiation_wavelength 1.5418
_diffrn_reflns_av_R_equivalents 0.055
_diffrn_reflns_limit_h_max 17
_diffrn_reflns_limit_h_min -17
_diffrn_reflns_limit_k_max 19
_diffrn_reflns_limit_k_min -20
_diffrn_reflns_limit_l_max 27
_diffrn_reflns_limit_l_min 0
_diffrn_reflns_number 42686
_diffrn_reflns_theta_full 66.665
_diffrn_reflns_theta_max 73.259
_diffrn_reflns_theta_min 2.077
_diffrn_standards_number 0
_exptl_absorpt_coefficient_mu 9.542
_exptl_absorpt_correction_T_max 1.00000
_exptl_absorpt_correction_T_min 0.57573
_exptl_absorpt_correction_type multi-scan
_exptl_absorpt_process_details
;
CrysAlisPro, Oxford Diffraction Ltd.,
Version 1.171.33.55 (release 05-01-2010 CrysAlis171 .NET)
(compiled Jan 5 2010,16:28:46)
Empirical absorption correction using spherical harmonics,
implemented in SCALE3 ABSPACK scaling algorithm.
;
_exptl_crystal_colour black
_exptl_crystal_density_diffrn 1.56
_exptl_crystal_density_method 'not measured'
_exptl_crystal_description plate
_exptl_crystal_F_000 2459.200
_exptl_crystal_recrystallization_method
;
Slow evaporation of a methanol solution
;
_exptl_crystal_size_max 0.12
_exptl_crystal_size_mid 0.10
_exptl_crystal_size_min 0.05
_platon_squeeze_details
;
This equates to 82 electrons per formula unit that could be assigned as
4 MeOH and 1H2O molecules
;
_refine_diff_density_max 1.65
_refine_diff_density_min -1.31
_refine_ls_extinction_method None
_refine_ls_goodness_of_fit_ref 0.8617
_refine_ls_hydrogen_treatment none
_refine_ls_matrix_type full
_refine_ls_number_parameters 1158
_refine_ls_number_reflns 12543
_refine_ls_number_restraints 948
_refine_ls_R_factor_all 0.1160
_refine_ls_R_factor_gt 0.0744
_refine_ls_shift/su_max 0.0011231
_refine_ls_shift/su_mean 0.0000686
_refine_ls_structure_factor_coef F
_refine_ls_weighting_details
;
Method, part 1, Chebychev polynomial, (Watkin, 1994, Prince, 1982)
[weight] = 1.0/[A~0~*T~0~(x)+A~1~*T~1~(x) ... +A~n-1~]*T~n-1~(x)]
where A~i~ are the Chebychev coefficients listed below and x= Fcalc/Fmax
Method = Robust Weighting (Prince, 1982)
W = [weight] * [1-(deltaF/6*sigmaF)^2^]^2^
A~i~ are:
5.14 -27.0 -4.17
;
_refine_ls_weighting_scheme calc
_refine_ls_wR_factor_all 0.0160
_refine_ls_wR_factor_gt 0.0128
_refine_ls_wR_factor_ref 0.0128
_reflns_limit_h_max 17
_reflns_limit_h_min -17
_reflns_limit_k_max 19
_reflns_limit_k_min -20
_reflns_limit_l_max 27
_reflns_limit_l_min 0
_reflns_number_gt 12543
_reflns_number_total 19808
_reflns_threshold_expression I>2.0\s(I)
_oxford_diffrn_Wilson_B_factor 2.37
_oxford_diffrn_Wilson_scale 0.31
_oxford_refine_ls_r_factor_ref 0.0744
_oxford_refine_ls_scale 1.8120(18)
_oxford_reflns_number_all 19763
_oxford_reflns_threshold_expression_ref I>2.0\s(I)
_oxford_structure_analysis_title 'eb0063 in P-1'
_cod_data_source_file c2ce06536c.txt
_cod_data_source_block eb0063
_cod_depositor_comments
;
The following automatic conversions were performed:

'_atom_sites_solution_primary' value 'Direct' changed to 'direct'
according to /home/saulius/struct/CIF-dictionaries/cif_core.dic
dictionary named 'cif_core.dic' version 2.4.1 from 2010-06-29.

Automatic conversion script
Id: cif_fix_values 1715 2011-07-08 13:25:40Z adriana 
;
_cod_original_cell_volume 5101.3(3)
_cod_original_sg_symbol_H-M 'P -1 '
_cod_original_formula_sum 'C83.70 H100.80 Mn9 N9 O42.20'
_cod_database_code 7207278

loop_
_symmetry_equiv_pos_as_xyz
x,y,z
-x,-y,-z

loop_
_atom_site_label
_atom_site_type_symbol
_atom_site_fract_x
_atom_site_fract_y
_atom_site_fract_z
_atom_site_U_iso_or_equiv
_atom_site_occupancy
_atom_site_adp_type
_atom_site_refinement_flags_posn
_atom_site_refinement_flags_adp
_atom_site_disorder_group
Mn1 Mn 1.07186(4) 0.08214(3) 0.49709(3) 0.0227 1.0000 Uani . . .
Mn2 Mn 1.03839(4) 0.22924(3) 0.60982(3) 0.0242 1.0000 Uani . . .
Mn3 Mn 0.86554(4) 0.14042(4) 0.49155(3) 0.0274 1.0000 Uani . . .
Mn4 Mn 0.58598(4) 0.50462(3) 0.46327(3) 0.0228 1.0000 Uani . . .
Mn5 Mn 0.42709(4) 0.42841(4) 0.34001(3) 0.0258 1.0000 Uani . . .
Mn6 Mn 0.51842(4) 0.62754(3) 0.37037(3) 0.0256 1.0000 Uani . . .
Mn7 Mn 0.71947(5) 0.00112(4) 0.08451(3) 0.0364 1.0000 Uani . . .
Mn8 Mn 0.73740(6) 0.12973(5) -0.00836(4) 0.0543 1.0000 Uani . . .
Mn9 Mn 0.55069(5) 0.09529(4) 0.04468(3) 0.0343 1.0000 Uani . . .
O1 O 1.0760(5) -0.0994(5) 0.2532(4) 0.0638(19) 0.5000 Uiso D . .
O2 O 1.15027(18) 0.00483(15) 0.46960(12) 0.0285 1.0000 Uani . U .
O3 O 0.9823(4) -0.0100(4) 0.1752(3) 0.1136 1.0000 Uani D U .
O4 O 0.2096(9) 0.4355(8) 0.1928(6) 0.154(4) 0.7000 Uiso . . .
O5 O 0.5646(9) 0.4396(8) 0.2042(6) 0.120(4) 0.5000 Uiso . . .
O6 O 0.2958(12) 0.3840(11) 0.9201(8) 0.163(6) 0.5000 Uiso D . .
O7 O 1.16355(19) 0.20819(17) 0.61264(12) 0.0342 1.0000 Uani . U .
O9 O 0.99205(19) 0.14986(15) 0.53160(12) 0.0291 1.0000 Uani . U .
O11 O 0.7377(2) 0.12114(17) 0.45501(13) 0.0366 1.0000 Uani . U .
O20 O 0.96160(17) 0.00816(14) 0.43787(12) 0.0276 1.0000 Uani . U .
O21 O 0.8992(2) 0.24348(16) 0.44485(12) 0.0380 1.0000 Uani . U .
O23 O 0.95528(19) 0.19517(17) 0.36164(13) 0.0367 1.0000 Uani . U .
O28 O 0.64461(19) 0.41836(16) 0.40215(11) 0.0312 1.0000 Uani . U .
O30 O 0.49186(19) 0.41314(15) 0.46960(12) 0.0297 1.0000 Uani . U .
O33 O 0.50199(18) 0.52506(16) 0.39456(12) 0.0308 1.0000 Uani . U .
O35 O 0.62654(19) 0.67231(15) 0.43825(12) 0.0324 1.0000 Uani . U .
O40 O 0.66273(19) 0.48850(15) 0.53600(12) 0.0322 1.0000 Uani . U .
O45 O 0.4006(2) 0.65584(16) 0.42148(13) 0.0368 1.0000 Uani . U .
O47 O 0.5210(2) 0.73308(16) 0.34994(12) 0.0373 1.0000 Uani . U .
O56 O 0.3882(2) 0.48956(16) 0.27811(13) 0.0424 1.0000 Uani . U .
O57 O 0.6122(2) 0.5822(2) 0.30534(14) 0.0451 1.0000 Uani . U .
O59 O 0.53946(19) 0.37636(17) 0.31028(12) 0.0343 1.0000 Uani . U .
O60 O 0.3296(2) 0.34257(18) 0.29275(14) 0.0441 1.0000 Uani . U .
O72 O 0.7330(2) 0.09626(19) 0.16440(13) 0.0428 1.0000 Uani . U .
O74 O 0.6660(2) 0.06740(19) 0.03195(13) 0.0439 1.0000 Uani . U .
O76 O 0.6398(3) 0.1938(2) -0.02939(17) 0.0621 1.0000 Uani . U .
O79 O 0.6058(2) 0.15629(18) 0.14110(12) 0.0415 1.0000 Uani . U .
O80 O 0.5150(2) -0.01861(19) 0.05802(13) 0.0462 1.0000 Uani . U .
O85 O 0.7708(2) -0.07854(19) 0.12378(14) 0.0451 1.0000 Uani . U .
O90 O 0.4313(2) 0.1193(3) 0.04974(15) 0.0583 1.0000 Uani . U .
O97 O 0.7959(3) 0.2374(3) 0.0794(2) 0.0913 1.0000 Uani . U .
O100 O 0.8337(3) 0.0192(2) 0.06038(18) 0.0619 1.0000 Uani . U .
O109 O 0.6820(4) 0.0049(3) -0.08852(18) 0.0864 1.0000 Uani . U .
O110 O 0.83760(18) 0.20937(17) 0.56177(13) 0.0352 1.0000 Uani . U .
O115 O 1.08305(19) 0.31215(16) 0.68381(12) 0.0333 1.0000 Uani . U .
O120 O 1.0453(2) 0.32219(16) 0.54626(13) 0.0383 1.0000 Uani . U .
O122 O 1.0114(2) 0.12230(16) 0.65926(13) 0.0378 1.0000 Uani . U .
O128 O 1.0942(2) 0.15636(16) 0.42985(12) 0.0355 1.0000 Uani . U .
N6 N 1.1804(2) 0.15198(18) 0.56322(14) 0.0292 1.0000 Uani . U .
N19 N 0.8834(2) 0.04695(18) 0.42374(14) 0.0266 1.0000 Uani . U .
N31 N 0.4391(2) 0.36918(19) 0.41067(15) 0.0314 1.0000 Uani . U .
N36 N 0.6649(2) 0.61597(18) 0.47064(14) 0.0277 1.0000 Uani . U .
N55 N 0.4167(2) 0.5761(2) 0.29433(15) 0.0336 1.0000 Uani . U .
N77 N 0.5752(3) 0.1964(2) 0.00734(17) 0.0505 1.0000 Uani . U .
N81 N 0.5919(3) -0.0488(2) 0.08959(15) 0.0397 1.0000 Uani . U .
N99 N 0.8463(4) 0.0746(3) 0.0222(2) 0.0627 1.0000 Uani . U .
N111 N 0.9079(2) 0.24919(19) 0.61255(15) 0.0326 1.0000 Uani . U .
C1 C 0.4565(3) 0.2647(3) 0.0454(3) 0.0943(12) 1.0000 Uiso G U .
C2 C 0.6461(8) -0.0045(5) -0.1498(3) 0.1158 1.0000 Uani . U .
C3 C 1.2428(3) 0.0261(2) 0.47130(19) 0.0311 1.0000 Uani . U .
C4 C 1.2987(3) 0.0967(2) 0.51691(19) 0.0328 1.0000 Uani . U .
C5 C 1.2686(3) 0.1504(2) 0.56340(18) 0.0289 1.0000 Uani . U .
C6 C 0.9599(6) 0.0518(6) 0.2192(4) 0.1176 1.0000 Uani D U .
C7 C 1.1530(6) -0.1313(5) 0.2390(4) 0.0402(19) 0.5000 Uiso D . .
C8 C 0.1434(16) 0.3807(14) 0.2059(10) 0.188(8) 0.7000 Uiso . . .
C9 C 0.2923(8) 0.1573(7) 0.3573(5) 0.041(2) 0.4000 Uiso . . 2
C10 C 0.3410(14) 0.4701(11) 0.9314(9) 0.113(5) 0.5000 Uiso D . .
C11 C 0.2320(10) 0.1056(9) 0.3103(6) 0.059(3) 0.4000 Uiso . . 2
C12 C 0.6983(3) 0.0913(2) 0.39474(19) 0.0314 1.0000 Uani . U .
C13 C 0.7341(3) 0.0355(2) 0.35328(18) 0.0300 1.0000 Uani . U .
C14 C 0.6843(3) 0.0046(3) 0.29062(19) 0.0361 1.0000 Uani . U .
C15 C 0.6016(3) 0.0288(3) 0.2693(2) 0.0401 1.0000 Uani . U .
C16 C 0.5644(3) 0.0856(3) 0.3109(2) 0.0375 1.0000 Uani . U .
C17 C 0.6100(3) 0.1162(3) 0.3723(2) 0.0368 1.0000 Uani . U .
C18 C 0.8227(3) 0.0086(2) 0.37161(17) 0.0284 1.0000 Uani . U .
C19 C 0.2028(10) 0.1285(7) 0.2527(6) 0.047(3) 0.4000 Uiso . . 2
C22 C 0.8950(3) 0.2276(2) 0.38686(18) 0.0310 1.0000 Uani . U .
C23 C 0.3350(4) 0.2093(3) 0.0912(3) 0.0982(13) 1.0000 Uiso G U .
C24 C 0.8131(3) 0.2459(2) 0.34388(17) 0.0302 1.0000 Uani . U .
C25 C 0.7566(3) 0.3035(2) 0.36464(18) 0.0302 1.0000 Uani . U .
C26 C 0.6771(3) 0.3140(2) 0.32402(18) 0.0270 1.0000 Uani . U .
C27 C 0.6152(3) 0.3738(2) 0.34709(18) 0.0295 1.0000 Uani . U .
C37 C 0.7460(3) 0.6429(2) 0.50621(19) 0.0338 1.0000 Uani . U .
C38 C 0.7936(3) 0.5982(2) 0.54951(19) 0.0308 1.0000 Uani . U .
C39 C 0.7515(3) 0.5261(2) 0.56407(16) 0.0266 1.0000 Uani . U .
C41 C 0.7998(3) 0.4928(3) 0.6112(2) 0.0407 1.0000 Uani . U .
C42 C 0.8903(3) 0.5312(3) 0.6445(2) 0.0455 1.0000 Uani . U .
C43 C 0.9330(3) 0.5996(3) 0.6290(2) 0.0507 1.0000 Uani . U .
C44 C 0.8848(3) 0.6356(3) 0.5834(2) 0.0428 1.0000 Uani . U .
C46 C 0.3816(3) 0.7323(3) 0.4560(2) 0.0455 1.0000 Uani . U .
C48 C 0.4615(3) 0.7586(3) 0.3065(2) 0.0356 1.0000 Uani . U .
C49 C 0.4735(3) 0.8464(3) 0.3076(2) 0.0445 1.0000 Uani . U .
C50 C 0.4135(4) 0.8749(3) 0.2614(3) 0.0576 1.0000 Uani . U .
C51 C 0.3498(4) 0.8215(4) 0.2141(3) 0.0816 1.0000 Uani . U .
C52 C 0.3389(4) 0.7345(4) 0.2118(3) 0.0724 1.0000 Uani . U .
C53 C 0.3912(3) 0.7030(3) 0.2581(2) 0.0471 1.0000 Uani . U .
C54 C 0.3751(3) 0.6134(3) 0.2528(2) 0.0465 1.0000 Uani . U .
C58 C 0.7123(4) 0.5905(4) 0.3235(3) 0.0571 1.0000 Uani . U .
C61 C 0.3118(3) 0.2639(3) 0.2966(2) 0.0449 1.0000 Uani . U .
C62 C 0.3493(4) 0.2369(3) 0.3513(2) 0.0616 1.0000 Uani . U .
C63 C 0.4071(3) 0.2922(2) 0.4078(2) 0.0433 1.0000 Uani . U .
C64 C 0.3434(5) 0.1455(4) 0.3472(3) 0.0389(11) 0.6000 Uiso . U 1
C65 C 0.2883(6) 0.0903(5) 0.2964(4) 0.0443(11) 0.6000 Uiso . U 1
C66 C 0.2454(7) 0.1171(6) 0.2436(4) 0.0487(12) 0.6000 Uiso . U 1
C67 C 0.2512(4) 0.2060(3) 0.2455(2) 0.0522(9) 1.0000 Uiso . U .
C68 C 0.6515(3) 0.2654(3) 0.26179(18) 0.0313 1.0000 Uani . U .
C69 C 0.7071(3) 0.2078(3) 0.24164(18) 0.0326 1.0000 Uani . U .
C70 C 0.7883(3) 0.1999(2) 0.28106(18) 0.0305 1.0000 Uani . U .
C71 C 0.6811(3) 0.1497(3) 0.17664(18) 0.0337 1.0000 Uani . U .
C82 C 0.5684(3) -0.1077(3) 0.11713(19) 0.0422 1.0000 Uani . U .
C83 C 0.6360(3) -0.1484(3) 0.15224(18) 0.0390 1.0000 Uani . U .
C84 C 0.7346(3) -0.1296(3) 0.15558(19) 0.0396 1.0000 Uani . U .
C86 C 0.7946(3) -0.1652(3) 0.1957(2) 0.0426 1.0000 Uani . U .
C87 C 0.7594(4) -0.2180(3) 0.2304(2) 0.0446 1.0000 Uani . U .
C88 C 0.6647(3) -0.2386(3) 0.2268(2) 0.0451 1.0000 Uani . U .
C89 C 0.6033(3) -0.2023(3) 0.18761(19) 0.0399 1.0000 Uani . U .
C91 C 0.4075(4) 0.1962(3) 0.0604(3) 0.0917(12) 1.0000 Uiso G U .
C93 C 0.3116(3) 0.2908(3) 0.1071(3) 0.1016(14) 1.0000 Uiso G U .
C94 C 0.3607(4) 0.3593(3) 0.0921(3) 0.1016 1.0000 none G U .
C95 C 0.4331(4) 0.3462(3) 0.0612(3) 0.0994(14) 1.0000 Uiso G U .
C96 C 0.5319(5) 0.2590(4) 0.0115(3) 0.0734 1.0000 Uani . U .
C101 C 0.9313(5) 0.0904(4) 0.0129(3) 0.0719 1.0000 Uani . U .
C102 C 0.9585(5) 0.1464(4) -0.0242(4) 0.0867 1.0000 Uani . U .
C103 C 0.8964(6) 0.1861(5) -0.0584(4) 0.0994 1.0000 Uani . U .
O104 O 0.8013(4) 0.1785(4) -0.0591(3) 0.1115 1.0000 Uani . U .
C105 C 0.9323(7) 0.2406(6) -0.0925(5) 0.1132 1.0000 Uani . U .
C106 C 1.0249(7) 0.2468(5) -0.0964(5) 0.1110 1.0000 Uani . U .
C107 C 1.0826(6) 0.2048(5) -0.0670(5) 0.1117 1.0000 Uani . U .
C108 C 1.0524(6) 0.1544(5) -0.0296(5) 0.1085 1.0000 Uani . U .
C112 C 0.8805(3) 0.2927(2) 0.65865(17) 0.0337 1.0000 Uani . U .
C113 C 0.9428(3) 0.3413(3) 0.7171(2) 0.0382 1.0000 Uani . U .
C114 C 1.0397(3) 0.3480(2) 0.72563(18) 0.0337 1.0000 Uani . U .
C116 C 1.0962(4) 0.3981(3) 0.7836(2) 0.0451 1.0000 Uani . U .
C117 C 1.0536(4) 0.4387(4) 0.8290(2) 0.0633 1.0000 Uani . U .
C118 C 0.9578(4) 0.4300(4) 0.8196(3) 0.0656 1.0000 Uani . U .
C119 C 0.9034(4) 0.3838(4) 0.7645(2) 0.0602 1.0000 Uani . U .
C121 C 1.0371(4) 0.4092(3) 0.5638(2) 0.0571 1.0000 Uani . U .
C124 C 1.3952(3) 0.1113(3) 0.5158(2) 0.0377 1.0000 Uani . U .
C125 C 1.4334(3) 0.0610(3) 0.4736(2) 0.0440 1.0000 Uani . U .
C126 C 1.3756(3) -0.0089(3) 0.4308(2) 0.0465 1.0000 Uani . U .
C127 C 1.2817(3) -0.0246(3) 0.4302(2) 0.0415 1.0000 Uani . U .
C129 C 1.1493(5) 0.1429(5) 0.3893(3) 0.0846 1.0000 Uani . U .
H51 H 1.3145 0.1874 0.5967 0.0346 1.0000 Uiso R . .
H141 H 0.7091 -0.0338 0.2627 0.0433 1.0000 Uiso R . .
H151 H 0.5688 0.0079 0.2267 0.0481 1.0000 Uiso R . .
H161 H 0.5066 0.1028 0.2958 0.0446 1.0000 Uiso R . .
H171 H 0.5835 0.1534 0.3999 0.0442 1.0000 Uiso R . .
H181 H 0.8377 -0.0385 0.3450 0.0344 1.0000 Uiso R . .
H251 H 0.7729 0.3355 0.4069 0.0361 1.0000 Uiso R . .
H371 H 0.7775 0.6959 0.5042 0.0398 1.0000 Uiso R . .
H411 H 0.7709 0.4436 0.6208 0.0488 1.0000 Uiso R . .
H421 H 0.9220 0.5095 0.6778 0.0551 1.0000 Uiso R . .
H431 H 0.9962 0.6230 0.6494 0.0609 1.0000 Uiso R . .
H441 H 0.9138 0.6859 0.5752 0.0519 1.0000 Uiso R . .
H491 H 0.5208 0.8852 0.3389 0.0537 1.0000 Uiso R . .
H501 H 0.4183 0.9340 0.2639 0.0688 1.0000 Uiso R . .
H511 H 0.3125 0.8423 0.1825 0.0975 1.0000 Uiso R . .
H521 H 0.2952 0.6964 0.1778 0.0859 1.0000 Uiso R . .
H541 H 0.3316 0.5791 0.2168 0.0561 1.0000 Uiso R . .
H631 H 0.4219 0.2708 0.4445 0.0520 1.0000 Uiso R . .
H641 H 0.3782 0.1256 0.3804 0.0469 0.6000 Uiso R . 1
H651 H 0.2788 0.0318 0.2961 0.0532 0.6000 Uiso R . 1
H661 H 0.2121 0.0767 0.2066 0.0586 0.6000 Uiso R . 1
H671 H 0.2145 0.2251 0.2126 0.0628 1.0000 Uiso R . .
H681 H 0.5967 0.2722 0.2339 0.0376 1.0000 Uiso R . .
H701 H 0.8279 0.1630 0.2656 0.0373 1.0000 Uiso R . .
H821 H 0.5037 -0.1252 0.1143 0.0502 1.0000 Uiso R . .
H861 H 0.8603 -0.1534 0.1994 0.0509 1.0000 Uiso R . .
H871 H 0.8022 -0.2407 0.2578 0.0536 1.0000 Uiso R . .
H881 H 0.6422 -0.2760 0.2500 0.0540 1.0000 Uiso R . .
H891 H 0.5379 -0.2145 0.1849 0.0481 1.0000 Uiso R . .
H961 H 0.5490 0.3035 -0.0077 0.0878 1.0000 Uiso R . .
H1011 H 0.9779 0.0625 0.0322 0.0867 1.0000 Uiso R . .
H1051 H 0.8927 0.2734 -0.1129 0.1344 1.0000 Uiso R . .
H1061 H 1.0475 0.2819 -0.1212 0.1330 1.0000 Uiso R . .
H1071 H 1.1459 0.2095 -0.0708 0.1340 1.0000 Uiso R . .
H1081 H 1.0946 0.1247 -0.0080 0.1287 1.0000 Uiso R . .
H1121 H 0.8152 0.2931 0.6541 0.0404 1.0000 Uiso R . .
H1161 H 1.1626 0.4041 0.7911 0.0539 1.0000 Uiso R . .
H1171 H 1.0916 0.4727 0.8674 0.0760 1.0000 Uiso R . .
H1181 H 0.9300 0.4563 0.8518 0.0791 1.0000 Uiso R . .
H1191 H 0.8372 0.3800 0.7574 0.0721 1.0000 Uiso R . .
H1241 H 1.4349 0.1579 0.5455 0.0451 1.0000 Uiso R . .
H1251 H 1.4978 0.0734 0.4735 0.0527 1.0000 Uiso R . .
H1261 H 1.4011 -0.0457 0.4023 0.0557 1.0000 Uiso R . .
H1271 H 1.2429 -0.0716 0.4004 0.0500 1.0000 Uiso R . .
H951 H 0.4669(5) 0.3924(3) 0.0508(4) 0.1187 1.0000 Uiso G . .
H941 H 0.3449(6) 0.4142(3) 0.1027(4) 0.1214 1.0000 Uiso G . .
H931 H 0.2622(5) 0.2992(5) 0.1281(4) 0.1218 1.0000 Uiso G . .
H231 H 0.3013(5) 0.1631(4) 0.1016(4) 0.1178 1.0000 Uiso G . .
H581 H 0.7357 0.5669 0.2882 0.0687 1.0000 Uiso R . .
H582 H 0.7388 0.6486 0.3384 0.0687 1.0000 Uiso R . .
H583 H 0.7288 0.5615 0.3558 0.0687 1.0000 Uiso R . .
H1211 H 1.0605 0.4295 0.6079 0.0680 1.0000 Uiso R . .
H1212 H 1.0723 0.4407 0.5422 0.0680 1.0000 Uiso R . .
H1213 H 0.9731 0.4155 0.5530 0.0680 1.0000 Uiso R . .
H1291 H 1.1467 0.1845 0.3651 0.1019 1.0000 Uiso R . .
H1292 H 1.2120 0.1464 0.4118 0.1019 1.0000 Uiso R . .
H1293 H 1.1286 0.0883 0.3622 0.1019 1.0000 Uiso R . .
H21 H 0.6308 -0.0631 -0.1694 0.1403 1.0000 Uiso R . .
H22 H 0.6902 0.0219 -0.1686 0.1403 1.0000 Uiso R . .
H23 H 0.5909 0.0206 -0.1550 0.1403 1.0000 Uiso R . .
H461 H 0.3265 0.7210 0.4709 0.0550 1.0000 Uiso R . .
H462 H 0.4329 0.7565 0.4906 0.0550 1.0000 Uiso R . .
H463 H 0.3725 0.7708 0.4294 0.0550 1.0000 Uiso R . .
H61 H 0.9526 0.0298 0.2546 0.1408 1.0000 Uiso R . .
H62 H 1.0084 0.0995 0.2321 0.1408 1.0000 Uiso R . .
H63 H 0.9028 0.0683 0.2014 0.1408 1.0000 Uiso R . .
H91 H 0.3007 0.1443 0.3974 0.0490 0.4000 Uiso R . 2
H111 H 0.2082 0.0512 0.3148 0.0707 0.4000 Uiso R . 2
H191 H 0.1527 0.0948 0.2205 0.0563 0.4000 Uiso R . 2
H811 H 0.1142 0.3381 0.1692 0.2235 0.7000 Uiso R . .
H812 H 0.0976 0.4109 0.2203 0.2235 0.7000 Uiso R . .
H813 H 0.1724 0.3552 0.2378 0.2235 0.7000 Uiso R . .
H101 H 0.3228 0.5056 0.9647 0.1403 0.5000 Uiso R . .
H102 H 0.4069 0.4720 0.9416 0.1403 0.5000 Uiso R . .
H103 H 0.3237 0.4892 0.8939 0.1403 0.5000 Uiso R . .
H711 H 1.1378 -0.1607 0.1960 0.0493 0.5000 Uiso R . .
H712 H 1.1707 -0.1690 0.2648 0.0493 0.5000 Uiso R . .
H713 H 1.2034 -0.0863 0.2458 0.0493 0.5000 Uiso R . .
H600 H 0.3113 0.3669 0.9537 0.1857 0.5000 Uiso R . .
H30 H 1.0334 -0.0247 0.1911 0.1354 1.0000 Uiso R . .
H54 H 0.5570 0.4206 0.2359 0.1449 0.5000 Uiso R . .
H55 H 0.5988 0.4097 0.1856 0.1449 0.5000 Uiso R . .
H570 H 0.5979 0.5391 0.2747 0.0538 1.0000 Uiso R . .
H1280 H 1.0474 0.1694 0.4069 0.0429 1.0000 Uiso R . .
H1200 H 1.0005 0.2980 0.5151 0.0464 1.0000 Uiso R . .
H450 H 0.3818 0.6127 0.4342 0.0443 1.0000 Uiso R . .
H40 H 0.2628 0.4516 0.2182 0.1874 0.7000 Uiso R . .
H1224 H 0.9827 0.1147 0.6877 0.0456 1.0000 Uiso R . .
H1225 H 1.0195 0.0833 0.6302 0.0456 1.0000 Uiso R . .
H10 H 1.0735 -0.0527 0.2772 0.0786 0.5000 Uiso R . .
H974 H 0.7908 0.2844 0.0695 0.1080 1.0000 Uiso R . .
H975 H 0.8533 0.2356 0.0935 0.1080 1.0000 Uiso R . .
H1090 H 0.6483 -0.0321 -0.0770 0.1039 1.0000 Uiso R . .

loop_
_atom_site_aniso_label
_atom_site_aniso_U_11
_atom_site_aniso_U_22
_atom_site_aniso_U_33
_atom_site_aniso_U_23
_atom_site_aniso_U_13
_atom_site_aniso_U_12
Mn1 0.0236(3) 0.0167(3) 0.0266(3) 0.0042(2) 0.0034(2) 0.0040(2)
Mn2 0.0282(3) 0.0191(3) 0.0234(3) 0.0027(2) 0.0029(2) 0.0053(2)
Mn3 0.0268(3) 0.0265(3) 0.0260(3) 0.0021(2) 0.0014(3) 0.0076(3)
Mn4 0.0283(3) 0.0166(3) 0.0239(3) 0.0081(2) 0.0042(2) 0.0028(2)
Mn5 0.0278(3) 0.0213(3) 0.0280(3) 0.0087(2) 0.0024(3) 0.0038(2)
Mn6 0.0315(3) 0.0210(3) 0.0256(3) 0.0108(2) 0.0039(3) 0.0044(2)
Mn7 0.0494(4) 0.0334(3) 0.0262(3) 0.0056(3) 0.0054(3) 0.0131(3)
Mn8 0.0603(5) 0.0572(5) 0.0547(5) 0.0282(4) 0.0166(4) 0.0139(4)
Mn9 0.0460(4) 0.0321(3) 0.0215(3) 0.0071(3) -0.0032(3) 0.0103(3)
O2 0.0307(11) 0.0230(12) 0.0299(12) 0.0028(10) 0.0054(10) 0.0057(10)
O3 0.102(4) 0.133(5) 0.110(4) 0.020(3) 0.025(3) 0.049(4)
O7 0.0303(13) 0.0349(14) 0.0307(13) -0.0046(10) 0.0052(10) 0.0031(11)
O9 0.0347(13) 0.0221(11) 0.0285(12) 0.0029(9) 0.0059(10) 0.0038(10)
O11 0.0359(15) 0.0348(14) 0.0362(13) 0.0035(11) 0.0033(11) 0.0108(11)
O20 0.0277(12) 0.0187(11) 0.0340(13) 0.0041(9) 0.0032(10) 0.0049(9)
O21 0.0513(17) 0.0271(13) 0.0308(11) 0.0059(11) -0.0020(12) 0.0077(12)
O23 0.0314(14) 0.0366(14) 0.0396(15) 0.0110(12) 0.0012(11) 0.0031(11)
O28 0.0370(15) 0.0309(13) 0.0262(11) 0.0074(10) 0.0053(10) 0.0090(11)
O30 0.0355(14) 0.0203(11) 0.0325(12) 0.0075(9) 0.0066(10) 0.0012(10)
O33 0.0278(13) 0.0288(12) 0.0375(13) 0.0132(10) 0.0044(10) 0.0064(10)
O35 0.0425(15) 0.0221(12) 0.0315(13) 0.0121(10) 0.0001(11) 0.0051(10)
O40 0.0356(13) 0.0268(13) 0.0318(13) 0.0096(10) 0.0015(11) 0.0010(10)
O45 0.0445(16) 0.0303(13) 0.0440(15) 0.0205(11) 0.0136(13) 0.0127(12)
O47 0.0536(17) 0.0265(13) 0.0329(14) 0.0149(11) 0.0038(12) 0.0069(11)
O56 0.0519(18) 0.0272(11) 0.0424(16) 0.0100(12) -0.0044(13) 0.0057(12)
O57 0.0509(15) 0.0484(16) 0.0398(15) 0.0080(13) 0.0170(13) 0.0164(14)
O59 0.0363(13) 0.0347(13) 0.0308(13) 0.0049(11) 0.0047(10) 0.0108(11)
O60 0.0445(16) 0.0381(13) 0.0474(16) 0.0160(13) 0.0017(13) 0.0008(12)
O72 0.0472(17) 0.0481(15) 0.0308(14) 0.0054(12) 0.0001(12) 0.0200(12)
O74 0.0548(16) 0.0466(16) 0.0290(13) 0.0119(12) 0.0015(12) 0.0112(13)
O76 0.067(2) 0.065(2) 0.061(2) 0.0377(17) 0.0062(14) 0.0067(16)
O79 0.0468(16) 0.0434(15) 0.0294(13) 0.0048(12) -0.0041(11) 0.0156(13)
O80 0.0476(16) 0.0489(15) 0.0348(14) 0.0198(12) -0.0142(12) 0.0003(12)
O85 0.0532(18) 0.0454(16) 0.0439(16) 0.0131(13) 0.0164(14) 0.0229(14)
O90 0.0487(18) 0.0845(18) 0.0372(16) 0.0233(15) -0.0096(13) 0.0094(15)
O97 0.078(3) 0.051(2) 0.114(3) 0.000(2) -0.026(2) 0.0049(18)
O100 0.074(2) 0.064(2) 0.071(2) 0.0313(17) 0.0412(19) 0.0338(18)
O109 0.115(4) 0.095(3) 0.0466(18) -0.0005(19) 0.029(2) 0.017(2)
O110 0.0249(14) 0.0378(15) 0.0354(13) -0.0024(11) -0.0035(10) 0.0117(11)
O115 0.0349(14) 0.0298(13) 0.0288(12) -0.0043(10) 0.0044(10) 0.0042(10)
O120 0.0547(18) 0.0261(12) 0.0337(14) 0.0066(11) 0.0086(13) 0.0075(12)
O122 0.0531(18) 0.0289(13) 0.0367(14) 0.0124(12) 0.0152(13) 0.0106(12)
O128 0.0409(16) 0.0310(13) 0.0327(13) 0.0116(11) 0.0009(11) 0.0032(11)
N6 0.0326(14) 0.0268(14) 0.0277(14) 0.0051(11) 0.0045(12) 0.0090(12)
N19 0.0285(15) 0.0214(13) 0.0300(14) 0.0076(11) 0.0050(11) 0.0040(11)
N31 0.0371(19) 0.0225(12) 0.0335(14) 0.0040(12) 0.0064(12) 0.0073(12)
N36 0.0267(14) 0.0273(14) 0.0346(16) 0.0188(12) 0.0082(11) 0.0038(11)
N55 0.0367(17) 0.0323(13) 0.0317(15) 0.0113(12) 0.0036(13) 0.0057(13)
N77 0.063(2) 0.0473(17) 0.0352(18) 0.0187(16) -0.0079(14) 0.0024(15)
N81 0.0534(19) 0.0397(17) 0.0245(16) 0.0075(12) 0.0004(14) 0.0152(14)
N99 0.073(2) 0.068(3) 0.066(2) 0.0305(19) 0.038(2) 0.024(2)
N111 0.0315(16) 0.0242(15) 0.0354(15) -0.0018(11) -0.0003(11) 0.0069(12)
C2 0.237(11) 0.076(4) 0.042(2) 0.015(3) 0.048(4) 0.026(6)
C3 0.0309(15) 0.0232(16) 0.042(2) 0.0098(13) 0.0080(15) 0.0105(12)
C4 0.0318(16) 0.0236(16) 0.043(2) 0.0084(13) 0.0062(15) 0.0079(13)
C5 0.0302(16) 0.0249(16) 0.0326(18) 0.0104(13) 0.0076(15) 0.0020(14)
C6 0.092(6) 0.110(6) 0.114(6) -0.019(4) -0.027(5) 0.033(4)
C12 0.0301(18) 0.0279(18) 0.0362(15) 0.0098(13) 0.0072(13) 0.0006(14)
C13 0.0255(17) 0.0241(17) 0.0387(16) 0.0089(13) 0.0047(13) -0.0018(13)
C14 0.035(2) 0.035(2) 0.0368(17) 0.0061(16) 0.0058(15) 0.0079(16)
C15 0.036(2) 0.050(2) 0.0332(19) 0.0119(16) 0.0014(16) 0.0087(17)
C16 0.030(2) 0.041(2) 0.0446(18) 0.0168(16) 0.0075(15) 0.0073(16)
C17 0.0360(19) 0.037(2) 0.0408(17) 0.0111(16) 0.0126(15) 0.0112(16)
C18 0.0353(18) 0.0212(17) 0.0282(17) 0.0067(13) 0.0043(13) 0.0053(14)
C22 0.0406(19) 0.0161(15) 0.0322(14) 0.0061(14) -0.0023(13) 0.0046(14)
C24 0.0366(19) 0.0226(16) 0.0304(15) 0.0117(13) 0.0005(14) 0.0032(13)
C25 0.0373(19) 0.0263(17) 0.0279(17) 0.0127(14) 0.0042(13) 0.0033(13)
C26 0.0317(17) 0.0219(15) 0.0300(15) 0.0111(12) 0.0085(13) 0.0027(13)
C27 0.0365(18) 0.0243(16) 0.0278(15) 0.0085(12) 0.0045(13) 0.0054(13)
C37 0.0318(17) 0.0251(18) 0.044(2) 0.0112(15) 0.0041(14) 0.0047(14)
C38 0.0305(17) 0.0196(16) 0.041(2) 0.0062(14) 0.0040(14) 0.0080(12)
C39 0.0320(16) 0.0235(16) 0.0245(17) 0.0037(13) 0.0071(13) 0.0071(12)
C41 0.047(2) 0.038(2) 0.037(2) 0.0152(17) 0.0027(16) 0.0050(16)
C42 0.044(2) 0.046(2) 0.045(2) 0.019(2) 0.0006(18) 0.0059(17)
C43 0.038(2) 0.053(2) 0.058(3) 0.025(2) -0.004(2) 0.0009(18)
C44 0.039(2) 0.031(2) 0.052(2) 0.0138(17) -0.0032(17) -0.0038(16)
C46 0.042(3) 0.0317(19) 0.060(3) 0.0062(18) 0.011(2) 0.0051(18)
C48 0.029(2) 0.0411(17) 0.048(2) 0.0240(16) 0.0156(14) 0.0159(15)
C49 0.049(3) 0.0421(18) 0.054(2) 0.0300(19) 0.0142(19) 0.0169(19)
C50 0.052(3) 0.049(2) 0.082(3) 0.036(2) 0.008(2) 0.0281(19)
C51 0.057(3) 0.067(3) 0.118(5) 0.059(3) -0.021(3) 0.002(3)
C52 0.059(3) 0.063(2) 0.091(4) 0.047(3) -0.017(3) 0.004(2)
C53 0.041(2) 0.0484(18) 0.057(3) 0.0284(18) 0.0042(17) 0.0113(17)
C54 0.040(2) 0.0461(18) 0.051(3) 0.0243(19) -0.0067(19) 0.0039(19)
C58 0.0504(19) 0.069(3) 0.053(3) 0.018(2) 0.016(2) 0.000(2)
C61 0.058(3) 0.0340(15) 0.045(2) 0.0100(14) 0.0129(17) 0.0134(17)
C62 0.093(4) 0.0358(16) 0.044(2) 0.0167(16) 0.002(2) -0.028(2)
C63 0.057(3) 0.0272(16) 0.043(2) 0.0123(15) 0.0038(19) 0.0007(17)
C68 0.0253(19) 0.039(2) 0.0304(16) 0.0097(13) 0.0026(15) 0.0106(15)
C69 0.036(2) 0.040(2) 0.0251(16) 0.0114(13) 0.0044(13) 0.0170(16)
C70 0.0325(19) 0.0266(17) 0.0311(15) 0.0081(14) 0.0005(14) 0.0082(15)
C71 0.0374(19) 0.0348(19) 0.0291(16) 0.0107(14) 0.0028(14) 0.0089(15)
C82 0.049(2) 0.038(2) 0.030(2) 0.0092(15) -0.0113(17) 0.0031(17)
C83 0.0500(18) 0.045(2) 0.0217(18) 0.0098(15) 0.0014(17) 0.0138(18)
C84 0.0502(18) 0.035(2) 0.035(2) 0.0063(15) 0.0084(17) 0.0194(17)
C86 0.042(2) 0.052(2) 0.035(2) 0.0072(17) 0.0068(17) 0.0213(19)
C87 0.0540(19) 0.047(2) 0.038(2) 0.0122(17) 0.0057(19) 0.0289(19)
C88 0.056(2) 0.053(3) 0.030(2) 0.0175(18) 0.0058(18) 0.020(2)
C89 0.048(2) 0.038(2) 0.036(2) 0.0117(16) 0.0052(17) 0.0164(18)
C96 0.096(4) 0.062(3) 0.072(4) 0.037(3) 0.014(3) 0.023(2)
C101 0.073(3) 0.082(4) 0.080(4) 0.033(3) 0.041(3) 0.026(3)
C102 0.097(3) 0.063(3) 0.141(6) 0.045(3) 0.083(4) 0.041(3)
C103 0.116(3) 0.098(5) 0.132(6) 0.067(4) 0.083(5) 0.046(4)
O104 0.105(3) 0.126(4) 0.143(4) 0.091(3) 0.055(3) 0.030(3)
C105 0.128(5) 0.125(6) 0.145(7) 0.085(5) 0.094(6) 0.054(5)
C106 0.131(5) 0.072(4) 0.173(8) 0.046(4) 0.105(6) 0.036(4)
C107 0.115(5) 0.085(5) 0.185(8) 0.048(4) 0.118(6) 0.046(4)
C108 0.104(4) 0.081(4) 0.190(8) 0.057(5) 0.103(5) 0.048(4)
C112 0.039(2) 0.037(2) 0.0295(16) 0.0112(13) 0.0108(14) 0.0112(16)
C113 0.0458(17) 0.035(2) 0.0336(17) 0.0043(14) 0.0108(15) 0.0105(17)
C114 0.0469(17) 0.0264(18) 0.0307(16) 0.0067(13) 0.0100(14) 0.0160(16)
C116 0.050(2) 0.042(2) 0.036(2) -0.0016(16) 0.0058(16) 0.0057(19)
C117 0.071(2) 0.070(3) 0.037(2) -0.011(2) 0.012(2) 0.008(3)
C118 0.074(2) 0.074(4) 0.043(2) -0.008(2) 0.018(2) 0.018(3)
C119 0.066(3) 0.068(3) 0.042(2) -0.008(2) 0.0160(19) 0.024(3)
C121 0.093(4) 0.0279(18) 0.048(3) 0.0062(19) 0.009(3) 0.017(2)
C124 0.0324(17) 0.0334(19) 0.051(2) 0.0148(16) 0.0089(17) 0.0113(15)
C125 0.039(2) 0.035(2) 0.062(3) 0.0128(16) 0.0178(18) 0.0102(15)
C126 0.0414(19) 0.0333(19) 0.068(3) 0.0047(17) 0.023(2) 0.0129(16)
C127 0.0433(19) 0.0277(18) 0.054(3) 0.0020(16) 0.0213(19) 0.0033(16)
C129 0.083(5) 0.107(5) 0.086(4) 0.037(4) 0.046(3) 0.032(4)

loop_
_atom_type_symbol
_atom_type_scat_dispersion_real
_atom_type_scat_dispersion_imag
_atom_type_scat_Cromer_Mann_a1
_atom_type_scat_Cromer_Mann_b1
_atom_type_scat_Cromer_Mann_a2
_atom_type_scat_Cromer_Mann_b2
_atom_type_scat_Cromer_Mann_a3
_atom_type_scat_Cromer_Mann_b3
_atom_type_scat_Cromer_Mann_a4
_atom_type_scat_Cromer_Mann_b4
_atom_type_scat_Cromer_Mann_c
_atom_type_scat_source
C 0.0181 0.0091 2.3100 20.8439 1.0200 10.2075 1.5886 0.5687 0.8650 51.6512 0.2156 'International Tables Vol C 4.2.6.8 and 6.1.1.4'
H 0.0000 0.0000 0.4930 10.5109 0.3229 26.1257 0.1402 3.1424 0.0408 57.7998 0.0030 'International Tables Vol C 4.2.6.8 and 6.1.1.4'
N 0.0311 0.0180 12.2126 0.0057 3.1322 9.8933 2.0125 28.9975 1.1663 0.5826 -11.5290 'International Tables Vol C 4.2.6.8 and 6.1.1.4'
O 0.0492 0.0322 3.0485 13.2771 2.2868 5.7011 1.5463 0.3239 0.8670 32.9089 0.2508 'International Tables Vol C 4.2.6.8 and 6.1.1.4'
Mn -0.5299 2.8052 11.2819 5.3409 7.3573 0.3432 3.0193 17.8674 2.2441 83.7543 1.0896 'International Tables Vol C 4.2.6.8 and 6.1.1.4'

loop_
_geom_angle_atom_site_label_1
_geom_angle_site_symmetry_1
_geom_angle_atom_site_label_2
_geom_angle_atom_site_label_3
_geom_angle_site_symmetry_3
_geom_angle
_geom_angle_publ_flag
O20 2_756 Mn1 Mn1 2_756 36.82(6) yes
O20 2_756 Mn1 Mn2 . 83.90(6) yes
Mn1 2_756 Mn1 Mn2 . 102.41(3) yes
O20 2_756 Mn1 Mn3 . 90.07(6) yes
Mn1 2_756 Mn1 Mn3 . 73.22(2) yes
Mn2 . Mn1 Mn3 . 59.334(18) yes
O20 2_756 Mn1 O2 . 85.73(10) yes
Mn1 2_756 Mn1 O2 . 86.92(8) yes
Mn2 . Mn1 O2 . 147.54(8) yes
Mn3 . Mn1 O2 . 151.39(8) yes
O20 2_756 Mn1 O9 . 86.90(10) yes
Mn1 2_756 Mn1 O9 . 87.54(8) yes
Mn2 . Mn1 O9 . 30.24(8) yes
Mn3 . Mn1 O9 . 29.09(8) yes
O2 . Mn1 O9 . 172.61(11) yes
O20 2_756 Mn1 O20 . 82.22(10) yes
Mn1 2_756 Mn1 O20 . 45.40(7) yes
Mn2 . Mn1 O20 . 118.80(8) yes
Mn3 . Mn1 O20 . 61.40(7) yes
O2 . Mn1 O20 . 89.98(11) yes
O20 2_756 Mn1 O128 . 174.58(10) yes
Mn1 2_756 Mn1 O128 . 137.94(8) yes
Mn2 . Mn1 O128 . 100.00(7) yes
Mn3 . Mn1 O128 . 88.72(8) yes
O2 . Mn1 O128 . 92.81(11) yes
O20 2_756 Mn1 N6 . 92.59(11) yes
Mn1 2_756 Mn1 N6 . 129.40(10) yes
Mn2 . Mn1 N6 . 59.33(9) yes
Mn3 . Mn1 N6 . 117.88(9) yes
O2 . Mn1 N6 . 90.61(12) yes
O9 . Mn1 O20 . 89.62(11) yes
O9 . Mn1 O128 . 94.58(11) yes
O20 . Mn1 O128 . 92.56(10) yes
O9 . Mn1 N6 . 89.12(12) yes
O20 . Mn1 N6 . 174.72(12) yes
O128 . Mn1 N6 . 92.65(11) yes
Mn1 . Mn2 Mn3 . 60.527(18) yes
Mn1 . Mn2 O7 . 62.46(8) yes
Mn3 . Mn2 O7 . 122.64(8) yes
Mn1 . Mn2 O9 . 29.86(8) yes
Mn3 . Mn2 O9 . 30.66(8) yes
O7 . Mn2 O9 . 92.12(11) yes
Mn1 . Mn2 O115 . 151.22(9) yes
Mn3 . Mn2 O115 . 147.99(9) yes
O7 . Mn2 O115 . 88.76(11) yes
O9 . Mn2 O115 . 176.53(12) yes
Mn1 . Mn2 O120 . 88.74(7) yes
Mn3 . Mn2 O120 . 78.60(7) yes
O7 . Mn2 O120 . 94.56(11) yes
O9 . Mn2 O120 . 82.46(10) yes
O115 . Mn2 O120 . 94.12(11) yes
Mn1 . Mn2 O122 . 85.56(7) yes
Mn3 . Mn2 O122 . 91.49(8) yes
O7 . Mn2 O122 . 90.03(11) yes
O9 . Mn2 O122 . 88.56(11) yes
O115 . Mn2 O122 . 94.80(11) yes
Mn1 . Mn2 N111 . 119.43(9) yes
Mn3 . Mn2 N111 . 59.75(9) yes
O7 . Mn2 N111 . 176.09(13) yes
O9 . Mn2 N111 . 90.03(12) yes
O115 . Mn2 N111 . 89.28(12) yes
O120 . Mn2 O122 . 170.05(10) yes
O120 . Mn2 N111 . 88.96(12) yes
O122 . Mn2 N111 . 86.75(12) yes
Mn2 . Mn3 Mn1 . 60.139(18) yes
Mn2 . Mn3 O9 . 31.05(8) yes
Mn1 . Mn3 O9 . 29.09(8) yes
Mn2 . Mn3 O11 . 149.54(9) yes
Mn1 . Mn3 O11 . 149.21(9) yes
O9 . Mn3 O11 . 174.09(12) yes
Mn2 . Mn3 O21 . 89.49(7) yes
Mn1 . Mn3 O21 . 93.11(8) yes
O9 . Mn3 O21 . 91.25(11) yes
O11 . Mn3 O21 . 94.61(12) yes
Mn2 . Mn3 O110 . 62.48(8) yes
Mn1 . Mn3 O110 . 121.64(8) yes
O9 . Mn3 O110 . 93.09(11) yes
O11 . Mn3 O110 . 87.06(11) yes
O21 . Mn3 O110 . 96.21(11) yes
Mn2 . Mn3 N19 . 120.02(9) yes
Mn1 . Mn3 N19 . 59.92(9) yes
O9 . Mn3 N19 . 89.00(12) yes
O11 . Mn3 N19 . 89.64(12) yes
O21 . Mn3 N19 . 95.73(11) yes
O110 . Mn3 N19 . 167.83(13) yes
O30 2_666 Mn4 Mn4 2_666 36.35(6) yes
O30 2_666 Mn4 Mn5 . 103.19(7) yes
Mn4 2_666 Mn4 Mn5 . 84.83(2) yes
O30 2_666 Mn4 Mn6 . 82.90(6) yes
Mn4 2_666 Mn4 Mn6 . 100.96(3) yes
Mn5 . Mn4 Mn6 . 60.933(18) yes
O30 2_666 Mn4 O28 . 173.50(10) yes
Mn4 2_666 Mn4 O28 . 137.16(8) yes
Mn5 . Mn4 O28 . 73.39(7) yes
Mn6 . Mn4 O28 . 99.86(7) yes
O30 2_666 Mn4 O30 . 81.78(10) yes
Mn4 2_666 Mn4 O30 . 45.44(8) yes
Mn5 . Mn4 O30 . 64.86(8) yes
Mn6 . Mn4 O30 . 117.78(8) yes
O28 . Mn4 O30 . 91.73(10) yes
O30 2_666 Mn4 O33 . 88.04(10) yes
Mn4 2_666 Mn4 O33 . 88.74(9) yes
Mn5 . Mn4 O33 . 32.42(8) yes
Mn6 . Mn4 O33 . 29.32(8) yes
O28 . Mn4 O33 . 91.56(11) yes
O30 2_666 Mn4 O40 . 86.99(11) yes
Mn4 2_666 Mn4 O40 . 86.74(9) yes
Mn5 . Mn4 O40 . 148.88(8) yes
Mn6 . Mn4 O40 . 150.19(8) yes
O28 . Mn4 O40 . 93.29(11) yes
O30 2_666 Mn4 N36 . 83.69(11) yes
Mn4 2_666 Mn4 N36 . 120.04(9) yes
Mn5 . Mn4 N36 . 118.56(9) yes
Mn6 . Mn4 N36 . 59.61(8) yes
O28 . Mn4 N36 . 102.79(11) yes
O30 . Mn4 O33 . 90.26(11) yes
O30 . Mn4 O40 . 88.17(11) yes
O33 . Mn4 O40 . 174.95(13) yes
O30 . Mn4 N36 . 165.47(12) yes
O33 . Mn4 N36 . 88.82(11) yes
O40 . Mn4 N36 . 91.50(11) yes
Mn4 . Mn5 O33 . 32.72(8) yes
Mn4 . Mn5 O56 . 123.71(9) yes
O33 . Mn5 O56 . 91.90(11) yes
Mn4 . Mn5 O59 . 81.02(7) yes
O33 . Mn5 O59 . 95.09(11) yes
O56 . Mn5 O59 . 102.46(12) yes
Mn4 . Mn5 O60 . 150.06(9) yes
O33 . Mn5 O60 . 166.52(13) yes
O56 . Mn5 O60 . 85.85(12) yes
O59 . Mn5 O60 . 98.38(13) yes
Mn4 . Mn5 N31 . 60.77(9) yes
O33 . Mn5 N31 . 89.73(12) yes
O56 . Mn5 N31 . 166.24(14) yes
O59 . Mn5 N31 . 91.00(12) yes
O60 . Mn5 N31 . 89.38(13) yes
Mn4 . Mn6 O33 . 29.60(8) yes
Mn4 . Mn6 O35 . 62.55(7) yes
O33 . Mn6 O35 . 92.13(11) yes
Mn4 . Mn6 O45 . 90.04(6) yes
O33 . Mn6 O45 . 83.18(11) yes
O35 . Mn6 O45 . 100.36(11) yes
Mn4 . Mn6 O47 . 152.20(9) yes
O33 . Mn6 O47 . 172.55(13) yes
O35 . Mn6 O47 . 90.23(11) yes
O45 . Mn6 O47 . 89.45(11) yes
Mn4 . Mn6 O57 . 92.18(8) yes
O33 . Mn6 O57 . 93.40(12) yes
O35 . Mn6 O57 . 90.36(12) yes
O45 . Mn6 O57 . 168.84(11) yes
O47 . Mn6 O57 . 93.65(13) yes
Mn4 . Mn6 N55 . 117.02(9) yes
O33 . Mn6 N55 . 87.79(12) yes
O35 . Mn6 N55 . 173.39(14) yes
O45 . Mn6 N55 . 86.19(12) yes
O47 . Mn6 N55 . 90.68(12) yes
O57 . Mn6 N55 . 83.05(13) yes
Mn8 . Mn7 Mn9 . 60.67(2) yes
Mn8 . Mn7 O72 . 94.84(9) yes
Mn9 . Mn7 O72 . 77.91(8) yes
Mn8 . Mn7 O74 . 29.02(10) yes
Mn9 . Mn7 O74 . 32.68(10) yes
O72 . Mn7 O74 . 92.00(12) yes
Mn8 . Mn7 O85 . 148.07(10) yes
Mn9 . Mn7 O85 . 150.89(10) yes
O72 . Mn7 O85 . 97.93(12) yes
O74 . Mn7 O85 . 170.06(13) yes
Mn8 . Mn7 O100 . 62.46(11) yes
Mn9 . Mn7 O100 . 123.06(11) yes
O72 . Mn7 O100 . 104.59(16) yes
O74 . Mn7 O100 . 91.15(15) yes
O85 . Mn7 O100 . 85.98(14) yes
Mn8 . Mn7 N81 . 118.75(10) yes
Mn9 . Mn7 N81 . 61.82(10) yes
O72 . Mn7 N81 . 92.37(14) yes
O74 . Mn7 N81 . 90.10(13) yes
O85 . Mn7 N81 . 89.88(14) yes
O100 . Mn7 N81 . 162.94(16) yes
Mn7 . Mn8 Mn9 . 57.98(2) yes
Mn7 . Mn8 O74 . 29.31(9) yes
Mn9 . Mn8 O74 . 29.77(9) yes
Mn7 . Mn8 O76 . 120.67(11) yes
Mn9 . Mn8 O76 . 62.80(11) yes
O74 . Mn8 O76 . 92.32(14) yes
Mn7 . Mn8 O97 . 88.28(13) yes
Mn9 . Mn8 O97 . 88.23(14) yes
O74 . Mn8 O97 . 93.93(17) yes
O76 . Mn8 O97 . 86.53(17) yes
Mn7 . Mn8 O109 . 83.36(12) yes
Mn9 . Mn8 O109 . 89.35(12) yes
O74 . Mn8 O109 . 79.93(15) yes
O76 . Mn8 O109 . 99.77(17) yes
O97 . Mn8 O109 . 171.31(17) yes
Mn7 . Mn8 N99 . 59.70(13) yes
Mn9 . Mn8 N99 . 117.57(13) yes
O74 . Mn8 N99 . 88.75(16) yes
O76 . Mn8 N99 . 173.16(19) yes
O97 . Mn8 N99 . 86.66(19) yes
Mn7 . Mn8 O104 . 151.06(17) yes
Mn9 . Mn8 O104 . 150.72(17) yes
O74 . Mn8 O104 . 171.3(2) yes
O76 . Mn8 O104 . 88.3(2) yes
O97 . Mn8 O104 . 94.7(3) yes
O109 . Mn8 N99 . 87.07(19) yes
O109 . Mn8 O104 . 91.4(2) yes
N99 . Mn8 O104 . 91.7(2) yes
O80 2_655 Mn9 Mn7 . 101.91(8) yes
O80 2_655 Mn9 Mn8 . 84.13(8) yes
Mn7 . Mn9 Mn8 . 61.35(2) yes
O80 2_655 Mn9 O74 . 87.36(12) yes
Mn7 . Mn9 O74 . 32.79(9) yes
Mn8 . Mn9 O74 . 29.57(9) yes
O80 2_655 Mn9 O79 . 175.09(12) yes
Mn7 . Mn9 O79 . 76.71(8) yes
Mn8 . Mn9 O79 . 99.15(9) yes
O74 . Mn9 O79 . 93.71(12) yes
O80 2_655 Mn9 O80 . 78.54(12) yes
Mn7 . Mn9 O80 . 64.85(9) yes
Mn8 . Mn9 O80 . 117.82(10) yes
O74 . Mn9 O80 . 89.96(13) yes
O79 . Mn9 O80 . 96.66(12) yes
O80 2_655 Mn9 O90 . 87.64(14) yes
Mn7 . Mn9 O90 . 150.03(11) yes
Mn8 . Mn9 O90 . 148.56(11) yes
O74 . Mn9 O90 . 174.92(14) yes
O79 . Mn9 O90 . 91.35(13) yes
O80 2_655 Mn9 N77 . 86.66(13) yes
Mn7 . Mn9 N77 . 118.16(13) yes
Mn8 . Mn9 N77 . 58.88(13) yes
O74 . Mn9 N77 . 88.37(16) yes
O79 . Mn9 N77 . 98.15(13) yes
O80 . Mn9 O90 . 89.93(16) yes
O80 . Mn9 N77 . 165.17(14) yes
O90 . Mn9 N77 . 90.44(17) yes
C7 . O1 H10 . 128.9 no
Mn1 . O2 C3 . 124.8(2) yes
C6 . O3 H30 . 109.4 no
C8 . O4 H40 . 119.7 no
H54 . O5 H55 . 107.8 no
C10 . O6 H600 . 108.0 no
Mn2 . O7 N6 . 118.5(2) yes
Mn2 . O9 Mn3 . 118.28(13) yes
Mn2 . O9 Mn1 . 119.89(14) yes
Mn3 . O9 Mn1 . 121.82(13) yes
Mn3 . O11 C12 . 126.3(3) yes
Mn1 2_756 O20 Mn1 . 97.78(10) yes
Mn1 2_756 O20 N19 . 107.21(18) yes
Mn1 . O20 N19 . 115.19(18) yes
Mn3 . O21 C22 . 120.4(2) yes
Mn4 . O28 C27 . 134.1(3) yes
Mn4 2_666 O30 Mn4 . 98.22(10) yes
Mn4 2_666 O30 N31 . 117.3(2) yes
Mn4 . O30 N31 . 111.6(2) yes
Mn4 . O33 Mn5 . 114.86(13) yes
Mn4 . O33 Mn6 . 121.08(14) yes
Mn5 . O33 Mn6 . 121.57(14) yes
Mn6 . O35 N36 . 117.24(19) yes
Mn4 . O40 C39 . 128.4(2) yes
Mn6 . O45 C46 . 131.9(2) yes
Mn6 . O45 H450 . 109.4 no
C46 . O45 H450 . 113.1 no
Mn6 . O47 C48 . 129.9(3) yes
Mn5 . O56 N55 . 117.2(2) yes
Mn6 . O57 C58 . 125.1(3) yes
Mn6 . O57 H570 . 126.0 no
C58 . O57 H570 . 102.6 no
Mn5 . O59 C27 . 123.8(2) yes
Mn5 . O60 C61 . 129.7(3) yes
Mn7 . O72 C71 . 130.1(3) yes
Mn7 . O74 Mn9 . 114.53(15) yes
Mn7 . O74 Mn8 . 121.67(17) yes
Mn9 . O74 Mn8 . 120.66(16) yes
Mn8 . O76 N77 . 115.5(2) yes
Mn9 . O79 C71 . 128.5(3) yes
Mn9 2_655 O80 Mn9 . 101.46(12) yes
Mn9 2_655 O80 N81 . 115.0(2) yes
Mn9 . O80 N81 . 112.2(2) yes
Mn7 . O85 C84 . 130.8(3) yes
Mn9 . O90 C91 . 125.8(3) yes
Mn8 . O97 H974 . 109.1 no
Mn8 . O97 H975 . 109.2 no
H974 . O97 H975 . 109.5 no
Mn7 . O100 N99 . 120.2(3) yes
Mn8 . O109 C2 . 129.8(4) yes
Mn8 . O109 H1090 . 112.2 no
C2 . O109 H1090 . 105.7 no
Mn3 . O110 N111 . 120.0(2) yes
Mn2 . O115 C114 . 131.1(3) yes
Mn2 . O120 C121 . 124.6(3) yes
Mn2 . O120 H1200 . 100.8 no
C121 . O120 H1200 . 108.5 no
Mn2 . O122 H1224 . 135.5 no
Mn2 . O122 H1225 . 95.5 no
H1224 . O122 H1225 . 125.1 no
Mn1 . O128 C129 . 126.2(4) yes
Mn1 . O128 H1280 . 119.6 no
C129 . O128 H1280 . 100.6 no
O7 . N6 Mn1 . 119.1(2) yes
O7 . N6 C5 . 115.3(3) yes
Mn1 . N6 C5 . 125.6(3) yes
O20 . N19 Mn3 . 116.7(2) yes
O20 . N19 C18 . 115.0(3) yes
Mn3 . N19 C18 . 127.2(3) yes
O30 . N31 Mn5 . 118.4(2) yes
O30 . N31 C63 . 114.2(3) yes
Mn5 . N31 C63 . 127.3(3) yes
O35 . N36 Mn4 . 118.3(2) yes
O35 . N36 C37 . 115.8(3) yes
Mn4 . N36 C37 . 125.7(3) yes
O56 . N55 Mn6 . 119.6(2) yes
O56 . N55 C54 . 112.3(3) yes
Mn6 . N55 C54 . 127.9(3) yes
O76 . N77 Mn9 . 116.9(3) yes
O76 . N77 C96 . 117.3(4) yes
Mn9 . N77 C96 . 125.7(4) yes
O80 . N81 Mn7 . 117.3(2) yes
O80 . N81 C82 . 113.7(4) yes
Mn7 . N81 C82 . 129.0(3) yes
O100 . N99 Mn8 . 117.6(3) yes
O100 . N99 C101 . 116.4(5) yes
Mn8 . N99 C101 . 125.9(4) yes
O110 . N111 Mn2 . 117.8(2) yes
O110 . N111 C112 . 114.7(3) yes
Mn2 . N111 C112 . 127.4(3) yes
C91 . C1 C95 . 120.426 yes
C91 . C1 C96 . 124.7(4) yes
C95 . C1 C96 . 114.9(4) yes
O109 . C2 H21 . 109.1 no
O109 . C2 H22 . 110.1 no
H21 . C2 H22 . 109.5 no
O109 . C2 H23 . 109.1 no
H21 . C2 H23 . 109.5 no
H22 . C2 H23 . 109.5 no
O2 . C3 C4 . 120.8(3) yes
O2 . C3 C127 . 118.3(3) yes
C4 . C3 C127 . 120.8(4) yes
C3 . C4 C5 . 126.3(4) yes
C3 . C4 C124 . 116.0(4) yes
C5 . C4 C124 . 117.7(4) yes
C4 . C5 N6 . 123.1(4) yes
C4 . C5 H51 . 118.5 no
N6 . C5 H51 . 118.4 no
O3 . C6 H61 . 109.0 no
O3 . C6 H62 . 110.0 no
H61 . C6 H62 . 109.5 no
O3 . C6 H63 . 109.4 no
H61 . C6 H63 . 109.5 no
H62 . C6 H63 . 109.5 no
O1 . C7 H711 . 108.8 no
O1 . C7 H712 . 109.9 no
H711 . C7 H712 . 109.5 no
O1 . C7 H713 . 109.6 no
H711 . C7 H713 . 109.5 no
H712 . C7 H713 . 109.5 no
O4 . C8 H811 . 110.0 no
O4 . C8 H812 . 109.1 no
H811 . C8 H812 . 109.5 no
O4 . C8 H813 . 109.3 no
H811 . C8 H813 . 109.5 no
H812 . C8 H813 . 109.5 no
C11 . C9 C62 . 123.6(10) yes
C11 . C9 H91 . 118.3 no
C62 . C9 H91 . 118.2 no
O6 . C10 H101 . 111.5 no
O6 . C10 H102 . 108.9 no
H101 . C10 H102 . 109.5 no
O6 . C10 H103 . 108.0 no
H101 . C10 H103 . 109.5 no
H102 . C10 H103 . 109.5 no
C9 . C11 C19 . 121.1(12) yes
C9 . C11 H111 . 119.4 no
C19 . C11 H111 . 119.5 no
O11 . C12 C13 . 124.7(4) yes
O11 . C12 C17 . 116.4(3) yes
C13 . C12 C17 . 118.8(4) yes
C12 . C13 C14 . 120.0(4) yes
C12 . C13 C18 . 122.4(3) yes
C14 . C13 C18 . 117.6(4) yes
C13 . C14 C15 . 121.1(4) yes
C13 . C14 H141 . 119.5 no
C15 . C14 H141 . 119.4 no
C14 . C15 C16 . 119.4(4) yes
C14 . C15 H151 . 120.3 no
C16 . C15 H151 . 120.2 no
C15 . C16 C17 . 121.4(4) yes
C15 . C16 H161 . 119.3 no
C17 . C16 H161 . 119.4 no
C12 . C17 C16 . 119.2(4) yes
C12 . C17 H171 . 120.4 no
C16 . C17 H171 . 120.4 no
C13 . C18 N19 . 122.1(3) yes
C13 . C18 H181 . 119.0 no
N19 . C18 H181 . 118.9 no
C11 . C19 C67 . 116.9(11) yes
C11 . C19 H191 . 121.5 no
C67 . C19 H191 . 121.6 no
O23 . C22 O21 . 124.3(3) yes
O23 . C22 C24 . 116.6(3) yes
O21 . C22 C24 . 119.2(4) yes
C91 . C23 C93 . 120.254 yes
C91 . C23 H231 . 119.9 no
C93 . C23 H231 . 119.9 no
C22 . C24 C25 . 122.4(3) yes
C22 . C24 C70 . 118.7(3) yes
C25 . C24 C70 . 118.8(3) yes
C24 . C25 C26 . 120.4(4) yes
C24 . C25 H251 . 119.8 no
C26 . C25 H251 . 119.8 no
C25 . C26 C27 . 120.2(3) yes
C25 . C26 C68 . 120.1(4) yes
C27 . C26 C68 . 119.7(3) yes
C26 . C27 O59 . 118.3(3) yes
C26 . C27 O28 . 116.4(3) yes
O59 . C27 O28 . 125.4(4) yes
N36 . C37 C38 . 124.5(4) yes
N36 . C37 H371 . 117.7 no
C38 . C37 H371 . 117.8 no
C37 . C38 C39 . 124.1(3) yes
C37 . C38 C44 . 116.9(3) yes
C39 . C38 C44 . 118.6(3) yes
C38 . C39 O40 . 122.5(3) yes
C38 . C39 C41 . 119.9(4) yes
O40 . C39 C41 . 117.5(3) yes
C39 . C41 C42 . 120.6(4) yes
C39 . C41 H411 . 119.7 no
C42 . C41 H411 . 119.8 no
C41 . C42 C43 . 119.8(4) yes
C41 . C42 H421 . 120.1 no
C43 . C42 H421 . 120.1 no
C42 . C43 C44 . 120.5(4) yes
C42 . C43 H431 . 119.8 no
C44 . C43 H431 . 119.7 no
C38 . C44 C43 . 120.5(4) yes
C38 . C44 H441 . 119.8 no
C43 . C44 H441 . 119.7 no
O45 . C46 H461 . 109.5 no
O45 . C46 H462 . 109.5 no
H461 . C46 H462 . 109.5 no
O45 . C46 H463 . 109.4 no
H461 . C46 H463 . 109.5 no
H462 . C46 H463 . 109.5 no
O47 . C48 C49 . 117.4(4) yes
O47 . C48 C53 . 123.8(4) yes
C49 . C48 C53 . 118.7(4) yes
C48 . C49 C50 . 118.7(4) yes
C48 . C49 H491 . 120.7 no
C50 . C49 H491 . 120.6 no
C49 . C50 C51 . 122.3(5) yes
C49 . C50 H501 . 118.8 no
C51 . C50 H501 . 118.9 no
C50 . C51 C52 . 119.3(5) yes
C50 . C51 H511 . 120.4 no
C52 . C51 H511 . 120.3 no
C51 . C52 C53 . 121.2(5) yes
C51 . C52 H521 . 119.5 no
C53 . C52 H521 . 119.3 no
C48 . C53 C52 . 119.6(4) yes
C48 . C53 C54 . 122.5(4) yes
C52 . C53 C54 . 117.8(5) yes
C53 . C54 N55 . 124.0(4) yes
C53 . C54 H541 . 118.1 no
N55 . C54 H541 . 117.9 no
O57 . C58 H581 . 109.5 no
O57 . C58 H582 . 109.6 no
H581 . C58 H582 . 109.5 no
O57 . C58 H583 . 109.4 no
H581 . C58 H583 . 109.5 no
H582 . C58 H583 . 109.5 no
O60 . C61 C62 . 121.9(4) yes
O60 . C61 C67 . 118.3(4) yes
C62 . C61 C67 . 119.7(4) yes
C61 . C62 C63 . 124.1(4) yes
C61 . C62 C64 . 118.3(5) yes
C63 . C62 C64 . 116.7(5) yes
C62 . C63 N31 . 122.5(4) yes
C62 . C63 H631 . 118.8 no
N31 . C63 H631 . 118.7 no
C62 . C64 C65 . 119.7(7) yes
C62 . C64 H641 . 120.2 no
C65 . C64 H641 . 120.1 no
C64 . C65 C66 . 121.4(8) yes
C64 . C65 H651 . 119.5 no
C66 . C65 H651 . 119.1 no
C65 . C66 C67 . 119.9(7) yes
C65 . C66 H661 . 120.1 no
C67 . C66 H661 . 120.0 no
C66 . C67 C61 . 118.9(5) yes
C66 . C67 H671 . 120.6 no
C61 . C67 H671 . 120.6 no
C26 . C68 C69 . 119.3(3) yes
C26 . C68 H681 . 120.3 no
C69 . C68 H681 . 120.4 no
C68 . C69 C70 . 120.7(4) yes
C68 . C69 C71 . 122.3(3) yes
C70 . C69 C71 . 116.9(3) yes
C24 . C70 C69 . 120.6(4) yes
C24 . C70 H701 . 119.8 no
C69 . C70 H701 . 119.7 no
C69 . C71 O79 . 116.6(4) yes
C69 . C71 O72 . 117.3(3) yes
O79 . C71 O72 . 125.9(4) yes
N81 . C82 C83 . 123.3(4) yes
N81 . C82 H821 . 118.3 no
C83 . C82 H821 . 118.4 no
C82 . C83 C84 . 121.9(4) yes
C82 . C83 C89 . 117.9(4) yes
C84 . C83 C89 . 120.0(4) yes
C83 . C84 O85 . 123.3(4) yes
C83 . C84 C86 . 117.5(4) yes
O85 . C84 C86 . 119.2(4) yes
C84 . C86 C87 . 120.9(4) yes
C84 . C86 H861 . 119.6 no
C87 . C86 H861 . 119.6 no
C86 . C87 C88 . 122.6(4) yes
C86 . C87 H871 . 118.8 no
C88 . C87 H871 . 118.6 no
C87 . C88 C89 . 117.4(4) yes
C87 . C88 H881 . 121.2 no
C89 . C88 H881 . 121.3 no
C83 . C89 C88 . 121.6(4) yes
C83 . C89 H891 . 119.3 no
C88 . C89 H891 . 119.1 no
C1 . C91 C23 . 119.320 yes
C1 . C91 O90 . 122.1(4) yes
C23 . C91 O90 . 118.4(4) yes
C23 . C93 C94 . 120.426 yes
C23 . C93 H931 . 119.8 no
C94 . C93 H931 . 119.8 no
C93 . C94 C95 . 119.320 yes
C93 . C94 H941 . 120.3 no
C95 . C94 H941 . 120.3 no
C1 . C95 C94 . 120.254 yes
C1 . C95 H951 . 119.9 no
C94 . C95 H951 . 119.9 no
C1 . C96 N77 . 121.7(5) yes
C1 . C96 H961 . 119.2 no
N77 . C96 H961 . 119.1 no
N99 . C101 C102 . 124.8(6) yes
N99 . C101 H1011 . 117.6 no
C102 . C101 H1011 . 117.6 no
C101 . C102 C103 . 123.3(6) yes
C101 . C102 C108 . 116.7(7) yes
C103 . C102 C108 . 119.7(6) yes
C102 . C103 O104 . 124.3(6) yes
C102 . C103 C105 . 117.8(8) yes
O104 . C103 C105 . 117.9(7) yes
C103 . O104 Mn8 . 128.4(4) yes
C103 . C105 C106 . 120.3(8) yes
C103 . C105 H1051 . 119.9 no
C106 . C105 H1051 . 119.8 no
C105 . C106 C107 . 121.6(7) yes
C105 . C106 H1061 . 119.4 no
C107 . C106 H1061 . 119.0 no
C106 . C107 C108 . 120.5(7) yes
C106 . C107 H1071 . 120.1 no
C108 . C107 H1071 . 119.4 no
C102 . C108 C107 . 119.8(8) yes
C102 . C108 H1081 . 120.0 no
C107 . C108 H1081 . 120.2 no
N111 . C112 C113 . 124.5(4) yes
N111 . C112 H1121 . 117.8 no
C113 . C112 H1121 . 117.8 no
C112 . C113 C114 . 121.0(4) yes
C112 . C113 C119 . 118.6(4) yes
C114 . C113 C119 . 120.4(4) yes
C113 . C114 O115 . 124.9(4) yes
C113 . C114 C116 . 117.8(4) yes
O115 . C114 C116 . 117.3(4) yes
C114 . C116 C117 . 119.5(5) yes
C114 . C116 H1161 . 120.3 no
C117 . C116 H1161 . 120.2 no
C116 . C117 C118 . 121.3(5) yes
C116 . C117 H1171 . 119.3 no
C118 . C117 H1171 . 119.4 no
C117 . C118 C119 . 119.8(5) yes
C117 . C118 H1181 . 120.1 no
C119 . C118 H1181 . 120.1 no
C113 . C119 C118 . 121.1(5) yes
C113 . C119 H1191 . 119.4 no
C118 . C119 H1191 . 119.5 no
O120 . C121 H1211 . 109.4 no
O120 . C121 H1212 . 109.5 no
H1211 . C121 H1212 . 109.5 no
O120 . C121 H1213 . 109.5 no
H1211 . C121 H1213 . 109.5 no
H1212 . C121 H1213 . 109.5 no
C4 . C124 C125 . 122.8(4) yes
C4 . C124 H1241 . 118.6 no
C125 . C124 H1241 . 118.6 no
C124 . C125 C126 . 118.8(4) yes
C124 . C125 H1251 . 120.6 no
C126 . C125 H1251 . 120.6 no
C125 . C126 C127 . 120.0(4) yes
C125 . C126 H1261 . 120.0 no
C127 . C126 H1261 . 120.0 no
C126 . C127 C3 . 121.6(4) yes
C126 . C127 H1271 . 119.3 no
C3 . C127 H1271 . 119.2 no
O128 . C129 H1291 . 109.4 no
O128 . C129 H1292 . 109.4 no
H1291 . C129 H1292 . 109.5 no
O128 . C129 H1293 . 109.6 no
H1291 . C129 H1293 . 109.5 no
H1292 . C129 H1293 . 109.5 no

loop_
_geom_bond_atom_site_label_1
_geom_bond_atom_site_label_2
_geom_bond_site_symmetry_2
_geom_bond_distance
_geom_bond_publ_flag
Mn1 O20 2_756 2.348(3) yes
Mn1 Mn1 2_756 3.2670(11) yes
Mn1 Mn2 . 3.2680(8) yes
Mn1 Mn3 . 3.2806(8) yes
Mn1 O2 . 1.903(3) yes
Mn1 O9 . 1.877(3) yes
Mn1 O20 . 1.976(2) yes
Mn1 O128 . 2.161(3) yes
Mn1 N6 . 2.002(3) yes
Mn2 Mn3 . 3.2413(8) yes
Mn2 O7 . 1.908(3) yes
Mn2 O9 . 1.899(2) yes
Mn2 O115 . 1.859(2) yes
Mn2 O120 . 2.286(3) yes
Mn2 O122 . 2.287(3) yes
Mn2 N111 . 2.001(3) yes
Mn3 O9 . 1.877(3) yes
Mn3 O11 . 1.863(3) yes
Mn3 O21 . 2.213(3) yes
Mn3 O110 . 1.882(3) yes
Mn3 N19 . 2.003(3) yes
Mn4 O30 2_666 2.365(3) yes
Mn4 Mn4 2_666 3.2859(12) yes
Mn4 Mn5 . 3.1616(8) yes
Mn4 Mn6 . 3.2659(8) yes
Mn4 O28 . 2.138(3) yes
Mn4 O30 . 1.968(2) yes
Mn4 O33 . 1.884(3) yes
Mn4 O40 . 1.870(3) yes
Mn4 N36 . 2.004(3) yes
Mn5 O33 . 1.868(3) yes
Mn5 O56 . 1.901(3) yes
Mn5 O59 . 2.109(3) yes
Mn5 O60 . 1.868(3) yes
Mn5 N31 . 2.000(3) yes
Mn6 O33 . 1.867(2) yes
Mn6 O35 . 1.923(3) yes
Mn6 O45 . 2.300(3) yes
Mn6 O47 . 1.872(3) yes
Mn6 O57 . 2.272(3) yes
Mn6 N55 . 1.990(3) yes
Mn7 Mn8 . 3.2619(10) yes
Mn7 Mn9 . 3.1517(9) yes
Mn7 O72 . 2.075(3) yes
Mn7 O74 . 1.876(3) yes
Mn7 O85 . 1.863(3) yes
Mn7 O100 . 1.878(4) yes
Mn7 N81 . 1.997(4) yes
Mn8 Mn9 . 3.2407(12) yes
Mn8 O74 . 1.859(3) yes
Mn8 O76 . 1.917(4) yes
Mn8 O97 . 2.295(4) yes
Mn8 O109 . 2.366(4) yes
Mn8 N99 . 2.003(5) yes
Mn8 O104 . 1.849(5) yes
Mn9 O80 2_655 2.332(3) yes
Mn9 O74 . 1.870(3) yes
Mn9 O79 . 2.130(3) yes
Mn9 O80 . 1.975(3) yes
Mn9 O90 . 1.868(4) yes
Mn9 N77 . 2.026(4) yes
O1 C7 . 1.369(11) yes
O1 H10 . 0.850 no
O2 C3 . 1.360(5) yes
O3 C6 . 1.379(9) yes
O3 H30 . 0.850 no
O4 C8 . 1.36(2) yes
O4 H40 . 0.850 no
O5 H54 . 0.850 no
O5 H55 . 0.850 no
O6 C10 . 1.44(2) yes
O6 H600 . 0.850 no
O7 N6 . 1.369(4) yes
O11 C12 . 1.320(5) yes
O20 N19 . 1.393(4) yes
O21 C22 . 1.254(5) yes
O23 C22 . 1.254(5) yes
O28 C27 . 1.258(5) yes
O30 N31 . 1.391(4) yes
O35 N36 . 1.386(4) yes
O40 C39 . 1.349(5) yes
O45 C46 . 1.420(5) yes
O45 H450 . 0.850 no
O47 C48 . 1.340(5) yes
O56 N55 . 1.381(4) yes
O57 C58 . 1.435(6) yes
O57 H570 . 0.850 no
O59 C27 . 1.260(5) yes
O60 C61 . 1.308(5) yes
O72 C71 . 1.252(5) yes
O76 N77 . 1.372(6) yes
O79 C71 . 1.260(5) yes
O80 N81 . 1.407(5) yes
O85 C84 . 1.331(5) yes
O90 C91 . 1.334(5) yes
O97 H974 . 0.850 no
O97 H975 . 0.850 no
O100 N99 . 1.385(5) yes
O109 C2 . 1.336(8) yes
O109 H1090 . 0.850 no
O110 N111 . 1.365(4) yes
O115 C114 . 1.313(5) yes
O120 C121 . 1.425(5) yes
O120 H1200 . 0.850 no
O122 H1224 . 0.850 no
O122 H1225 . 0.850 no
O128 C129 . 1.333(6) yes
O128 H1280 . 0.850 no
N6 C5 . 1.303(5) yes
N19 C18 . 1.308(5) yes
N31 C63 . 1.277(5) yes
N36 C37 . 1.271(5) yes
N55 C54 . 1.304(5) yes
N77 C96 . 1.265(7) yes
N81 C82 . 1.294(6) yes
N99 C101 . 1.316(8) yes
N111 C112 . 1.289(5) yes
C1 C91 . 1.397 yes
C1 C95 . 1.410 yes
C1 C96 . 1.465(8) yes
C2 H21 . 0.950 no
C2 H22 . 0.950 no
C2 H23 . 0.950 no
C3 C4 . 1.423(6) yes
C3 C127 . 1.366(6) yes
C4 C5 . 1.396(6) yes
C4 C124 . 1.422(6) yes
C5 H51 . 0.950 no
C6 H61 . 0.950 no
C6 H62 . 0.950 no
C6 H63 . 0.950 no
C7 H711 . 0.950 no
C7 H712 . 0.950 no
C7 H713 . 0.950 no
C8 H811 . 0.950 no
C8 H812 . 0.950 no
C8 H813 . 0.950 no
C9 C11 . 1.305(17) yes
C9 C62 . 1.511(11) yes
C9 H91 . 0.950 no
C10 H101 . 0.950 no
C10 H102 . 0.950 no
C10 H103 . 0.950 no
C11 C19 . 1.411(18) yes
C11 H111 . 0.950 no
C12 C13 . 1.391(6) yes
C12 C17 . 1.436(6) yes
C13 C14 . 1.404(6) yes
C13 C18 . 1.437(6) yes
C14 C15 . 1.352(6) yes
C14 H141 . 0.950 no
C15 C16 . 1.413(6) yes
C15 H151 . 0.950 no
C16 C17 . 1.363(6) yes
C16 H161 . 0.950 no
C17 H171 . 0.950 no
C18 H181 . 0.950 no
C19 C67 . 1.436(13) yes
C19 H191 . 0.950 no
C22 C24 . 1.487(5) yes
C23 C91 . 1.395 yes
C23 C93 . 1.410 yes
C23 H231 . 0.950 no
C24 C25 . 1.398(6) yes
C24 C70 . 1.404(5) yes
C25 C26 . 1.385(6) yes
C25 H251 . 0.950 no
C26 C27 . 1.498(5) yes
C26 C68 . 1.406(5) yes
C37 C38 . 1.448(5) yes
C37 H371 . 0.950 no
C38 C39 . 1.396(5) yes
C38 C44 . 1.407(6) yes
C39 C41 . 1.390(6) yes
C41 C42 . 1.399(6) yes
C41 H411 . 0.950 no
C42 C43 . 1.360(6) yes
C42 H421 . 0.950 no
C43 C44 . 1.392(6) yes
C43 H431 . 0.950 no
C44 H441 . 0.950 no
C46 H461 . 0.950 no
C46 H462 . 0.950 no
C46 H463 . 0.950 no
C48 C49 . 1.422(6) yes
C48 C53 . 1.418(7) yes
C49 C50 . 1.411(6) yes
C49 H491 . 0.950 no
C50 C51 . 1.344(8) yes
C50 H501 . 0.950 no
C51 C52 . 1.404(8) yes
C51 H511 . 0.950 no
C52 C53 . 1.386(7) yes
C52 H521 . 0.950 no
C53 C54 . 1.435(6) yes
C54 H541 . 0.950 no
C58 H581 . 0.950 no
C58 H582 . 0.950 no
C58 H583 . 0.950 no
C61 C62 . 1.412(7) yes
C61 C67 . 1.401(7) yes
C62 C63 . 1.440(6) yes
C62 C64 . 1.472(8) yes
C63 H631 . 0.950 no
C64 C65 . 1.348(11) yes
C64 H641 . 0.950 no
C65 C66 . 1.400(12) yes
C65 H651 . 0.950 no
C66 C67 . 1.439(10) yes
C66 H661 . 0.950 no
C67 H671 . 0.950 no
C68 C69 . 1.385(6) yes
C68 H681 . 0.950 no
C69 C70 . 1.375(5) yes
C69 C71 . 1.514(6) yes
C70 H701 . 0.950 no
C82 C83 . 1.452(6) yes
C82 H821 . 0.950 no
C83 C84 . 1.436(7) yes
C83 C89 . 1.401(6) yes
C84 C86 . 1.392(6) yes
C86 C87 . 1.393(7) yes
C86 H861 . 0.950 no
C87 C88 . 1.381(7) yes
C87 H871 . 0.950 no
C88 C89 . 1.400(6) yes
C88 H881 . 0.950 no
C89 H891 . 0.950 no
C93 C94 . 1.397 yes
C93 H931 . 0.950 no
C94 C95 . 1.395 yes
C94 H941 . 0.950 no
C95 H951 . 0.950 no
C96 H961 . 0.950 no
C101 C102 . 1.427(9) yes
C101 H1011 . 0.950 no
C102 C103 . 1.380(11) yes
C102 C108 . 1.406(10) yes
C103 O104 . 1.389(9) yes
C103 C105 . 1.409(10) yes
C105 C106 . 1.378(12) yes
C105 H1051 . 0.950 no
C106 C107 . 1.313(13) yes
C106 H1061 . 0.950 no
C107 C108 . 1.385(10) yes
C107 H1071 . 0.950 no
C108 H1081 . 0.950 no
C112 C113 . 1.455(6) yes
C112 H1121 . 0.950 no
C113 C114 . 1.392(6) yes
C113 C119 . 1.406(6) yes
C114 C116 . 1.423(6) yes
C116 C117 . 1.393(7) yes
C116 H1161 . 0.950 no
C117 C118 . 1.373(8) yes
C117 H1171 . 0.950 no
C118 C119 . 1.350(8) yes
C118 H1181 . 0.950 no
C119 H1191 . 0.950 no
C121 H1211 . 0.950 no
C121 H1212 . 0.950 no
C121 H1213 . 0.950 no
C124 C125 . 1.372(6) yes
C124 H1241 . 0.950 no
C125 C126 . 1.399(7) yes
C125 H1251 . 0.950 no
C126 C127 . 1.376(6) yes
C126 H1261 . 0.950 no
C127 H1271 . 0.950 no
C129 H1291 . 0.950 no
C129 H1292 . 0.950 no
C129 H1293 . 0.950 no

loop_
_platon_squeeze_void_nr
_platon_squeeze_void_average_x
_platon_squeeze_void_average_y
_platon_squeeze_void_average_z
_platon_squeeze_void_volume
_platon_squeeze_void_count_electrons
_platon_squeeze_void_content
1 0.000 0.500 0.000 736 159 ' '
2 0.142 0.568 0.522 14 1 ' '
3 0.225 0.658 0.493 7 0 ' '
4 0.449 0.190 0.219 13 1 ' '
5 0.550 0.810 0.781 12 1 ' '
6 0.785 0.351 0.505 9 1 ' '
7 0.865 0.442 0.474 12 1 ' '
